data_7715075
loop_
_publ_author_name
'Riffle, Jared R.'
'Hemingway, Tyler M.'
'Smith, Mark D.'
'Peryshkov, Dmitry V.'

_publ_section_title
;
 Synthesis and cluster structure distortions of biscarborane dithiol,
 thioether, and disulfide.
;
_journal_issue 10
_journal_name_full 'Dalton transactions (Cambridge, England : 2003)'
_journal_page_first 4444
_journal_page_last 4450
_journal_paper_doi 10.1039/d3dt04289h
_journal_volume 53
_journal_year 2024
_chemical_formula_moiety 'C4 H20 B20 S2, 2(C6 H16 N)'
_chemical_formula_sum 'C16 H52 B20 N2 S2'
_chemical_formula_weight 552.91
_space_group_crystal_system monoclinic
_space_group_IT_number 15
_space_group_name_Hall '-I 2ya'
_space_group_name_H-M_alt 'I 1 2/a 1'
_atom_sites_solution_hydrogens mixed
_atom_sites_solution_primary dual
_atom_sites_solution_secondary difmap
_audit_creation_date 2021-06-18
_audit_creation_method
;
Olex2 1.3
(compiled 2020.11.12 svn.r5f609507 for OlexSys, GUI svn.r6272)
;
_audit_update_record
;
2023-12-13 deposited with the CCDC.	2024-01-25 downloaded from the CCDC.
;
_cell_angle_alpha 90
_cell_angle_beta 106.9640(10)
_cell_angle_gamma 90
_cell_formula_units_Z 4
_cell_length_a 20.5322(6)
_cell_length_b 7.1970(2)
_cell_length_c 23.6579(10)
_cell_measurement_reflns_used 9984
_cell_measurement_temperature 300(2)
_cell_measurement_theta_max 27.491
_cell_measurement_theta_min 2.316
_cell_volume 3343.8(2)
_computing_cell_refinement 'SAINT+ Ver. 8.40B (Bruker, 2019)'
_computing_data_collection 'Bruker APEX3 v2019.1-0 (Bruker, 2019)'
_computing_data_reduction 'SAINT+ Ver. 8.40B (Bruker, 2019)'
_computing_molecular_graphics 'OLEX2 (Dolomanov et al., 2009)'
_computing_publication_material 'OLEX2 (Dolomanov et al., 2009)'
_computing_structure_refinement 'XL (Sheldrick, 2015)'
_computing_structure_solution 'XT (Sheldrick, 2015)'
_diffrn_ambient_temperature 300(2)
_diffrn_detector PHOTON-II
_diffrn_detector_area_resol_mean 7.39
_diffrn_detector_type 'area detector'
_diffrn_measured_fraction_theta_full 0.999
_diffrn_measured_fraction_theta_max 0.998
_diffrn_measurement_device 'three-circle diffractometer'
_diffrn_measurement_device_type 'Bruker D8 QUEST'
_diffrn_measurement_method '\w and \f scans'
_diffrn_radiation_monochromator 'mirror optics'
_diffrn_radiation_probe x-ray
_diffrn_radiation_type MoK\a
_diffrn_radiation_wavelength 0.71073
_diffrn_reflns_av_R_equivalents 0.0547
_diffrn_reflns_av_unetI/netI 0.0191
_diffrn_reflns_Laue_measured_fraction_full 0.999
_diffrn_reflns_Laue_measured_fraction_max 0.998
_diffrn_reflns_limit_h_max 26
_diffrn_reflns_limit_h_min -26
_diffrn_reflns_limit_k_max 9
_diffrn_reflns_limit_k_min -9
_diffrn_reflns_limit_l_max 30
_diffrn_reflns_limit_l_min -30
_diffrn_reflns_number 61183
_diffrn_reflns_point_group_measured_fraction_full 0.999
_diffrn_reflns_point_group_measured_fraction_max 0.998
_diffrn_reflns_theta_full 25.242
_diffrn_reflns_theta_max 27.522
_diffrn_reflns_theta_min 2.316
_diffrn_source 'microfocus sealed X-ray tube'
_diffrn_source_current 1.4
_diffrn_source_power 0.07
_diffrn_source_type 'Incoatec I\ms'
_diffrn_source_voltage 50.0
_diffrn_standards_number 0
_exptl_absorpt_coefficient_mu 0.174
_exptl_absorpt_correction_T_max 0.5629
_exptl_absorpt_correction_T_min 0.5267
_exptl_absorpt_correction_type multi-scan
_exptl_absorpt_process_details
;
SADABS-2016/2 (Bruker,2016/2) was used for absorption correction.
wR2(int) was 0.1270 before and 0.0558 after correction.
The Ratio of minimum to maximum transmission is 0.9357.
The \l/2 correction factor is Not present.
;
_exptl_crystal_colour yellow
_exptl_crystal_colour_primary yellow
_exptl_crystal_density_diffrn 1.098
_exptl_crystal_description needle
_exptl_crystal_F_000 1176
_exptl_crystal_size_max 0.4
_exptl_crystal_size_mid 0.18
_exptl_crystal_size_min 0.04
_refine_diff_density_max 0.207
_refine_diff_density_min -0.161
_refine_diff_density_rms 0.034
_refine_ls_extinction_method none
_refine_ls_goodness_of_fit_ref 1.075
_refine_ls_hydrogen_treatment mixed
_refine_ls_matrix_type full
_refine_ls_number_parameters 258
_refine_ls_number_reflns 3842
_refine_ls_number_restraints 12
_refine_ls_restrained_S_all 1.075
_refine_ls_R_factor_all 0.0504
_refine_ls_R_factor_gt 0.0393
_refine_ls_shift/su_max 0.000
_refine_ls_shift/su_mean 0.000
_refine_ls_structure_factor_coef Fsqd
_refine_ls_weighting_details 'w=1/[\s^2^(Fo^2^)+(0.0548P)^2^+1.3645P] where P=(Fo^2^+2Fc^2^)/3'
_refine_ls_weighting_scheme calc
_refine_ls_wR_factor_gt 0.1064
_refine_ls_wR_factor_ref 0.1131
_reflns_Friedel_coverage 0.000
_reflns_number_gt 3119
_reflns_number_total 3842
_reflns_threshold_expression 'I > 2\s(I)'
_cod_data_source_file d3dt04289h2.cif
_cod_data_source_block jrxr01186y
_cod_depositor_comments
;
The following automatic conversions were performed:

data item '_diffrn_radiation_probe' value 'X-ray' was changed to
'x-ray' in accordance with the
/home/data/users/saulius/crontab/automatic-downloads/rss-feeds/RSC/lib/dictionaries/cif_core.dic
dictionary named 'cif_core.dic' version 2.4.2 last updated on
2011-04-26.

Automatic conversion script
Id: cif_fix_values 8170 2020-07-09 18:12:32Z antanas 

 Adding full bibliography for 7715071--7715076.cif.
;
_cod_database_code 7715075
_shelx_shelxl_version_number 2018/3
_shelx_space_group_comment
;
The symmetry employed for this shelxl refinement is uniquely defined
by the following loop, which should always be used as a source of
symmetry information in preference to the above space-group names.
They are only intended as comments.
;
_shelx_estimated_absorpt_t_max 0.993
_shelx_estimated_absorpt_t_min 0.934
_olex2_refinement_description
;
1. Fixed Uiso
 At 1.2 times of:
  All C(H,H) groups, All N(H) groups
 At 1.5 times of:
  All C(H,H,H) groups
2. Uiso/Uaniso restraints and constraints
Uanis(N1A) = Uanis(N1B)
Uanis(C14A) = Uanis(C14B)
3. Same fragment restrains
{N1A, C11A, C12A, C13A, C14A, C15A, C16A} sigma for 1-2: 0.015, 1-3: 0.04
as in
{N1B, C11B, C12B, C13B, C14B, C15B, C16B}
4. Others
 Sof(N1B)=Sof(H1B)=Sof(C11B)=Sof(H11C)=Sof(H11D)=Sof(C12B)=Sof(H12D)=Sof(H12E)=
 Sof(H12F)=Sof(C13B)=Sof(H13C)=Sof(H13D)=Sof(C14B)=Sof(H14D)=Sof(H14E)=
 Sof(H14F)=Sof(C15B)=Sof(H15C)=Sof(H15D)=Sof(C16B)=Sof(H16D)=Sof(H16E)=
 Sof(H16F)=1-FVAR(1)
 Sof(N1A)=Sof(C11A)=Sof(H11A)=Sof(H11B)=Sof(C12A)=Sof(H12A)=Sof(H12B)=
 Sof(H12C)=Sof(C13A)=Sof(H13A)=Sof(H13B)=Sof(C14A)=Sof(H14A)=Sof(H14B)=
 Sof(H14C)=Sof(C15A)=Sof(H15A)=Sof(H15B)=Sof(C16A)=Sof(H16A)=Sof(H16B)=
 Sof(H16C)=Sof(H1A)=FVAR(1)
5.a Ternary CH refined with riding coordinates:
 N1B(H1B)
5.b Secondary CH2 refined with riding coordinates:
 C11A(H11A,H11B), C13A(H13A,H13B), C15A(H15A,H15B), C11B(H11C,H11D), C13B(H13C,
 H13D), C15B(H15C,H15D)
5.c Idealised Me refined as rotating group:
 C12A(H12A,H12B,H12C), C14A(H14A,H14B,H14C), C16A(H16A,H16B,H16C), C12B(H12D,
 H12E,H12F), C14B(H14D,H14E,H14F), C16B(H16D,H16E,H16F)
;
_olex2_submission_special_instructions 'No special instructions were received'

loop_
_space_group_symop_operation_xyz
'x, y, z'
'-x+1/2, y, -z'
'x+1/2, y+1/2, z+1/2'
'-x+1, y+1/2, -z+1/2'
'-x, -y, -z'
'x-1/2, -y, z'
'-x+1/2, -y+1/2, -z+1/2'
'x, -y+1/2, z+1/2'

loop_
_atom_site_label
_atom_site_type_symbol
_atom_site_fract_x
_atom_site_fract_y
_atom_site_fract_z
_atom_site_U_iso_or_equiv
_atom_site_adp_type
_atom_site_occupancy
_atom_site_site_symmetry_order
_atom_site_calc_flag
_atom_site_refinement_flags_posn
_atom_site_refinement_flags_adp
_atom_site_refinement_flags_occupancy
_atom_site_disorder_assembly
_atom_site_disorder_group
S1 S 0.35964(2) 0.85516(5) 0.16998(2) 0.04664(13) Uani 1 1 d . . . . .
C1 C 0.27314(7) 0.86074(19) 0.15735(6) 0.0405(3) Uani 1 1 d . . . . .
C2 C 0.22833(6) 0.78411(17) 0.22049(5) 0.0335(3) Uani 1 1 d . . . . .
B1 B 0.23894(8) 1.0101(2) 0.20067(7) 0.0391(3) Uani 1 1 d . . . . .
H1 H 0.2747(7) 1.0977(19) 0.2331(6) 0.035(3) Uiso 1 1 d . . . . .
B2 B 0.22355(9) 1.0345(2) 0.12275(7) 0.0467(4) Uani 1 1 d . . . . .
H2 H 0.2479(9) 1.141(2) 0.1057(8) 0.064(5) Uiso 1 1 d . . . . .
B3 B 0.21451(9) 0.8014(3) 0.09474(7) 0.0470(4) Uani 1 1 d . . . . .
H3 H 0.2338(8) 0.760(2) 0.0583(7) 0.057(4) Uiso 1 1 d . . . . .
B4 B 0.22485(8) 0.6565(2) 0.15852(7) 0.0385(3) Uani 1 1 d . . . . .
H4 H 0.2501(7) 0.528(2) 0.1624(6) 0.045(4) Uiso 1 1 d . . . . .
B5 B 0.16193(7) 0.9252(2) 0.21329(7) 0.0409(3) Uani 1 1 d . . . . .
H5 H 0.1501(7) 0.964(2) 0.2529(6) 0.046(4) Uiso 1 1 d . . . . .
B6 B 0.15669(8) 1.0770(2) 0.15373(8) 0.0480(4) Uani 1 1 d . . . . .
H6 H 0.1398(8) 1.214(2) 0.1558(7) 0.053(4) Uiso 1 1 d . . . . .
B7 B 0.14114(9) 0.9413(3) 0.08835(8) 0.0510(4) Uani 1 1 d . . . . .
H7 H 0.1124(8) 0.987(2) 0.0445(8) 0.063(5) Uiso 1 1 d . . . . .
B8 B 0.14217(8) 0.7041(3) 0.10907(7) 0.0464(4) Uani 1 1 d . . . . .
H8 H 0.1151(8) 0.597(2) 0.0801(7) 0.054(4) Uiso 1 1 d . . . . .
B9 B 0.15235(7) 0.6928(2) 0.18544(7) 0.0392(3) Uani 1 1 d . . . . .
H9 H 0.1362(7) 0.577(2) 0.2045(6) 0.045(4) Uiso 1 1 d . . . . .
B10 B 0.10385(8) 0.8759(2) 0.14325(8) 0.0476(4) Uani 1 1 d . . . . .
H10 H 0.0492(9) 0.884(2) 0.1371(7) 0.059(5) Uiso 1 1 d . . . . .
N1A N 0.40716(9) 0.4920(3) 0.11806(8) 0.0468(4) Uani 0.885(3) 1 d D . P A 1
C11A C 0.47418(9) 0.5418(3) 0.10790(10) 0.0632(6) Uani 0.885(3) 1 d D . P A 1
H11A H 0.507772 0.562653 0.145786 0.076 Uiso 0.885(3) 1 calc R U P A 1
H11B H 0.489576 0.437892 0.089026 0.076 Uiso 0.885(3) 1 calc R U P A 1
C12A C 0.46995(16) 0.7117(5) 0.07022(14) 0.0821(8) Uani 0.885(3) 1 d D . P A 1
H12A H 0.445739 0.682422 0.029986 0.123 Uiso 0.885(3) 1 calc R U P A 1
H12B H 0.515057 0.753124 0.072385 0.123 Uiso 0.885(3) 1 calc R U P A 1
H12C H 0.446330 0.808360 0.084200 0.123 Uiso 0.885(3) 1 calc R U P A 1
C13A C 0.35022(10) 0.4604(4) 0.06276(10) 0.0650(6) Uani 0.885(3) 1 d D . P A 1
H13A H 0.308566 0.441709 0.073506 0.078 Uiso 0.885(3) 1 calc R U P A 1
H13B H 0.344407 0.572068 0.038842 0.078 Uiso 0.885(3) 1 calc R U P A 1
C14A C 0.3592(2) 0.3009(5) 0.02612(14) 0.1034(11) Uani 0.885(3) 1 d D . P A 1
H14A H 0.324259 0.303503 -0.011082 0.155 Uiso 0.885(3) 1 calc R U P A 1
H14B H 0.356187 0.186945 0.046311 0.155 Uiso 0.885(3) 1 calc R U P A 1
H14C H 0.403044 0.308833 0.019406 0.155 Uiso 0.885(3) 1 calc R U P A 1
C15A C 0.41376(11) 0.3333(3) 0.16030(10) 0.0618(6) Uani 0.885(3) 1 d D . P A 1
H15A H 0.427329 0.223164 0.142953 0.074 Uiso 0.885(3) 1 calc R U P A 1
H15B H 0.369546 0.308756 0.165790 0.074 Uiso 0.885(3) 1 calc R U P A 1
C16A C 0.46412(17) 0.3668(6) 0.21949(19) 0.0751(9) Uani 0.885(3) 1 d D . P A 1
H16A H 0.459422 0.272058 0.246586 0.113 Uiso 0.885(3) 1 calc R U P A 1
H16B H 0.455800 0.486282 0.234056 0.113 Uiso 0.885(3) 1 calc R U P A 1
H16C H 0.509428 0.363613 0.215751 0.113 Uiso 0.885(3) 1 calc R U P A 1
H1A H 0.3933(10) 0.601(3) 0.1358(9) 0.065(6) Uiso 0.885(3) 1 d . . P A 1
N1B N 0.4164(8) 0.520(3) 0.1064(7) 0.0468(4) Uani 0.115(3) 1 d D . P A 2
H1B H 0.397482 0.612280 0.127768 0.056 Uiso 0.115(3) 1 calc R U P A 2
C11B C 0.4246(10) 0.629(3) 0.0540(8) 0.084(6) Uiso 0.115(3) 1 d D . P A 2
H11C H 0.418317 0.544091 0.021119 0.101 Uiso 0.115(3) 1 calc R U P A 2
H11D H 0.387995 0.719725 0.042905 0.101 Uiso 0.115(3) 1 calc R U P A 2
C12B C 0.4890(15) 0.728(5) 0.0616(16) 0.118(14) Uiso 0.115(3) 1 d D . P A 2
H12D H 0.510881 0.747710 0.102926 0.177 Uiso 0.115(3) 1 calc R U P A 2
H12E H 0.480179 0.845767 0.041752 0.177 Uiso 0.115(3) 1 calc R U P A 2
H12F H 0.518130 0.655257 0.045065 0.177 Uiso 0.115(3) 1 calc R U P A 2
C13B C 0.3601(12) 0.379(3) 0.0876(13) 0.132(12) Uiso 0.115(3) 1 d D . P A 2
H13C H 0.353562 0.321605 0.122666 0.159 Uiso 0.115(3) 1 calc R U P A 2
H13D H 0.318229 0.442463 0.067181 0.159 Uiso 0.115(3) 1 calc R U P A 2
C14B C 0.3725(18) 0.230(4) 0.0486(12) 0.1034(11) Uani 0.115(3) 1 d D . P A 2
H14D H 0.420263 0.202513 0.059411 0.155 Uiso 0.115(3) 1 calc R U P A 2
H14E H 0.357614 0.271750 0.008295 0.155 Uiso 0.115(3) 1 calc R U P A 2
H14F H 0.347630 0.120983 0.052869 0.155 Uiso 0.115(3) 1 calc R U P A 2
C15B C 0.4795(7) 0.460(3) 0.1509(7) 0.075(5) Uiso 0.115(3) 1 d D . P A 2
H15C H 0.507501 0.568959 0.165189 0.090 Uiso 0.115(3) 1 calc R U P A 2
H15D H 0.504649 0.379178 0.132147 0.090 Uiso 0.115(3) 1 calc R U P A 2
C16B C 0.467(2) 0.361(5) 0.2027(12) 0.092(13) Uiso 0.115(3) 1 d D . P A 2
H16D H 0.456426 0.449581 0.228835 0.137 Uiso 0.115(3) 1 calc R U P A 2
H16E H 0.507891 0.294347 0.223545 0.137 Uiso 0.115(3) 1 calc R U P A 2
H16F H 0.430442 0.275020 0.189003 0.137 Uiso 0.115(3) 1 calc R U P A 2

loop_
_atom_site_aniso_label
_atom_site_aniso_U_11
_atom_site_aniso_U_22
_atom_site_aniso_U_33
_atom_site_aniso_U_23
_atom_site_aniso_U_13
_atom_site_aniso_U_12
S1 0.04035(19) 0.0454(2) 0.0582(2) -0.00394(16) 0.02071(16) -0.00304(14)
C1 0.0416(7) 0.0372(7) 0.0433(7) -0.0005(5) 0.0134(6) -0.0016(5)
C2 0.0333(6) 0.0296(6) 0.0379(6) -0.0020(5) 0.0109(5) 0.0009(5)
B1 0.0387(7) 0.0314(7) 0.0464(8) 0.0012(6) 0.0111(6) 0.0019(6)
B2 0.0468(8) 0.0431(9) 0.0479(9) 0.0082(7) 0.0101(7) -0.0027(7)
B3 0.0509(9) 0.0501(10) 0.0390(8) -0.0005(7) 0.0117(7) -0.0064(7)
B4 0.0402(7) 0.0360(8) 0.0394(7) -0.0048(6) 0.0116(6) -0.0024(6)
B5 0.0348(7) 0.0372(8) 0.0498(9) 0.0004(7) 0.0111(6) 0.0050(6)
B6 0.0433(8) 0.0379(9) 0.0585(10) 0.0067(7) 0.0081(7) 0.0050(7)
B7 0.0470(9) 0.0518(10) 0.0472(9) 0.0092(8) 0.0029(7) -0.0022(8)
B8 0.0453(8) 0.0477(9) 0.0409(8) -0.0007(7) 0.0044(6) -0.0063(7)
B9 0.0343(7) 0.0381(8) 0.0437(8) -0.0009(6) 0.0090(6) -0.0026(6)
B10 0.0370(7) 0.0467(9) 0.0540(9) 0.0052(7) 0.0051(7) 0.0012(7)
N1A 0.0378(8) 0.0434(10) 0.0579(11) -0.0068(7) 0.0121(6) -0.0001(6)
C11A 0.0429(9) 0.0713(13) 0.0761(13) 0.0028(11) 0.0185(9) -0.0012(9)
C12A 0.0693(16) 0.099(2) 0.0834(18) 0.0114(14) 0.0299(14) -0.0166(15)
C13A 0.0511(10) 0.0708(14) 0.0640(12) -0.0166(11) 0.0026(9) -0.0009(9)
C14A 0.121(3) 0.099(2) 0.080(2) -0.0429(17) 0.0122(19) -0.005(2)
C15A 0.0659(12) 0.0444(10) 0.0775(13) 0.0048(9) 0.0244(10) 0.0052(8)
C16A 0.0589(14) 0.092(2) 0.0736(19) 0.0171(16) 0.0176(14) 0.0240(12)
N1B 0.0378(8) 0.0434(10) 0.0579(11) -0.0068(7) 0.0121(6) -0.0001(6)
C14B 0.121(3) 0.099(2) 0.080(2) -0.0429(17) 0.0122(19) -0.005(2)

loop_
_atom_type_symbol
_atom_type_description
_atom_type_scat_dispersion_real
_atom_type_scat_dispersion_imag
_atom_type_scat_source
C C 0.0033 0.0016 'International Tables Vol C Tables 4.2.6.8 and 6.1.1.4'
H H 0.0000 0.0000 'International Tables Vol C Tables 4.2.6.8 and 6.1.1.4'
B B 0.0013 0.0007 'International Tables Vol C Tables 4.2.6.8 and 6.1.1.4'
N N 0.0061 0.0033 'International Tables Vol C Tables 4.2.6.8 and 6.1.1.4'
S S 0.1246 0.1234 'International Tables Vol C Tables 4.2.6.8 and 6.1.1.4'

loop_
_geom_angle_atom_site_label_1
_geom_angle_atom_site_label_2
_geom_angle_atom_site_label_3
_geom_angle
_geom_angle_site_symmetry_1
_geom_angle_site_symmetry_3
_geom_angle_publ_flag
S1 C1 C2 122.05(8) . . ?
S1 C1 B1 118.72(9) . . ?
S1 C1 B4 122.16(9) . . ?
B1 C1 C2 53.18(7) . . ?
B1 C1 B4 100.16(10) . . ?
B2 C1 S1 123.79(10) . . ?
B2 C1 C2 102.72(9) . . ?
B2 C1 B1 62.57(9) . . ?
B2 C1 B3 65.02(10) . . ?
B2 C1 B4 111.35(11) . . ?
B3 C1 S1 126.25(10) . . ?
B3 C1 C2 102.56(9) . . ?
B3 C1 B1 111.40(11) . . ?
B3 C1 B4 62.67(9) . . ?
B4 C1 C2 52.70(7) . . ?
C2 C2 C1 119.74(11) 7_565 . ?
C2 C2 B1 118.26(13) 7_565 . ?
C2 C2 B4 119.04(13) 7_565 . ?
C2 C2 B5 122.59(13) 7_565 . ?
C2 C2 B9 123.11(13) 7_565 . ?
B1 C2 C1 55.07(7) . . ?
B4 C2 C1 55.60(7) . . ?
B4 C2 B1 104.46(10) . . ?
B5 C2 C1 106.83(9) . . ?
B5 C2 B1 64.04(9) . . ?
B5 C2 B4 114.21(10) . . ?
B5 C2 B9 64.69(9) . . ?
B9 C2 C1 107.28(9) . . ?
B9 C2 B1 114.16(10) . . ?
B9 C2 B4 64.24(8) . . ?
C1 B1 H1 117.3(7) . . ?
C1 B1 B2 56.05(9) . . ?
C1 B1 B5 114.03(11) . . ?
C1 B1 B6 105.42(11) . . ?
C2 B1 C1 71.75(8) . . ?
C2 B1 H1 117.7(7) . . ?
C2 B1 B2 112.05(11) . . ?
C2 B1 B5 56.48(8) . . ?
C2 B1 B6 104.50(10) . . ?
B2 B1 H1 123.2(7) . . ?
B2 B1 B5 107.78(11) . . ?
B2 B1 B6 58.93(9) . . ?
B5 B1 H1 121.5(7) . . ?
B6 B1 H1 126.7(7) . . ?
B6 B1 B5 58.67(9) . . ?
C1 B2 B1 61.38(9) . . ?
C1 B2 H2 116.2(9) . . ?
C1 B2 B3 57.50(9) . . ?
C1 B2 B6 111.34(12) . . ?
C1 B2 B7 107.70(12) . . ?
B1 B2 H2 120.3(9) . . ?
B1 B2 B3 104.91(11) . . ?
B3 B2 H2 123.1(9) . . ?
B6 B2 B1 60.80(9) . . ?
B6 B2 H2 123.1(9) . . ?
B6 B2 B3 107.87(12) . . ?
B6 B2 B7 60.24(10) . . ?
B7 B2 B1 107.04(12) . . ?
B7 B2 H2 126.2(9) . . ?
B7 B2 B3 59.77(10) . . ?
C1 B3 B2 57.48(9) . . ?
C1 B3 H3 115.9(8) . . ?
C1 B3 B4 61.63(9) . . ?
C1 B3 B7 107.68(12) . . ?
C1 B3 B8 111.17(11) . . ?
B2 B3 H3 121.7(9) . . ?
B2 B3 B4 104.99(11) . . ?
B4 B3 H3 121.7(9) . . ?
B7 B3 B2 59.75(10) . . ?
B7 B3 H3 125.5(9) . . ?
B7 B3 B4 106.82(12) . . ?
B8 B3 B2 107.63(12) . . ?
B8 B3 H3 124.4(9) . . ?
B8 B3 B4 60.47(9) . . ?
B8 B3 B7 60.11(10) . . ?
C1 B4 B3 55.70(8) . . ?
C1 B4 H4 117.8(8) . . ?
C1 B4 B8 104.98(11) . . ?
C1 B4 B9 114.06(11) . . ?
C2 B4 C1 71.70(8) . . ?
C2 B4 B3 111.91(11) . . ?
C2 B4 H4 120.0(8) . . ?
C2 B4 B8 104.55(11) . . ?
C2 B4 B9 56.77(8) . . ?
B3 B4 H4 121.3(8) . . ?
B3 B4 B9 107.80(11) . . ?
B8 B4 B3 58.86(9) . . ?
B8 B4 H4 125.1(8) . . ?
B8 B4 B9 58.64(9) . . ?
B9 B4 H4 122.3(8) . . ?
C2 B5 B1 59.48(8) . . ?
C2 B5 H5 117.2(8) . . ?
C2 B5 B6 108.45(11) . . ?
C2 B5 B9 57.77(8) . . ?
C2 B5 B10 106.27(11) . . ?
B1 B5 H5 119.4(8) . . ?
B6 B5 B1 60.54(9) . . ?
B6 B5 H5 124.2(8) . . ?
B6 B5 B9 108.11(12) . . ?
B6 B5 B10 60.58(10) . . ?
B9 B5 B1 105.30(10) . . ?
B9 B5 H5 122.5(8) . . ?
B10 B5 B1 107.27(12) . . ?
B10 B5 H5 127.4(8) . . ?
B10 B5 B9 59.74(9) . . ?
B1 B6 H6 119.1(9) . . ?
B2 B6 B1 60.27(9) . . ?
B2 B6 H6 119.3(9) . . ?
B2 B6 B7 60.43(10) . . ?
B2 B6 B10 108.54(13) . . ?
B5 B6 B1 60.79(9) . . ?
B5 B6 B2 110.64(11) . . ?
B5 B6 H6 119.2(9) . . ?
B5 B6 B7 108.01(12) . . ?
B5 B6 B10 60.03(9) . . ?
B7 B6 B1 106.78(12) . . ?
B7 B6 H6 125.3(9) . . ?
B7 B6 B10 59.02(10) . . ?
B10 B6 B1 107.04(11) . . ?
B10 B6 H6 124.9(9) . . ?
B2 B7 B3 60.47(10) . . ?
B2 B7 H7 120.2(9) . . ?
B3 B7 H7 117.5(9) . . ?
B6 B7 B2 59.33(10) . . ?
B6 B7 B3 107.70(11) . . ?
B6 B7 H7 125.2(9) . . ?
B8 B7 B2 107.65(12) . . ?
B8 B7 B3 59.41(10) . . ?
B8 B7 B6 107.67(12) . . ?
B8 B7 H7 120.9(9) . . ?
B10 B7 B2 108.94(12) . . ?
B10 B7 B3 109.06(12) . . ?
B10 B7 B6 60.62(10) . . ?
B10 B7 H7 123.8(9) . . ?
B10 B7 B8 60.64(10) . . ?
B3 B8 B4 60.67(9) . . ?
B3 B8 B7 60.48(10) . . ?
B3 B8 H8 118.2(8) . . ?
B3 B8 B10 108.68(12) . . ?
B4 B8 H8 119.6(9) . . ?
B7 B8 B4 107.27(11) . . ?
B7 B8 H8 123.6(9) . . ?
B7 B8 B10 59.09(10) . . ?
B9 B8 B3 111.20(11) . . ?
B9 B8 B4 60.95(9) . . ?
B9 B8 B7 108.43(12) . . ?
B9 B8 H8 120.4(9) . . ?
B9 B8 B10 60.10(9) . . ?
B10 B8 B4 107.23(11) . . ?
B10 B8 H8 125.0(8) . . ?
C2 B9 B4 58.99(8) . . ?
C2 B9 B5 57.54(8) . . ?
C2 B9 B8 107.78(11) . . ?
C2 B9 H9 117.8(8) . . ?
C2 B9 B10 106.06(11) . . ?
B4 B9 H9 115.9(8) . . ?
B5 B9 B4 104.64(10) . . ?
B5 B9 H9 126.9(8) . . ?
B8 B9 B4 60.40(9) . . ?
B8 B9 B5 107.64(11) . . ?
B8 B9 H9 121.5(8) . . ?
B8 B9 B10 60.57(10) . . ?
B10 B9 B4 107.17(11) . . ?
B10 B9 B5 59.71(9) . . ?
B10 B9 H9 129.6(8) . . ?
B5 B10 B6 59.39(9) . . ?
B5 B10 B8 107.32(11) . . ?
B5 B10 B9 60.55(9) . . ?
B5 B10 H10 119.9(9) . . ?
B6 B10 H10 122.3(9) . . ?
B7 B10 B5 108.58(12) . . ?
B7 B10 B6 60.36(10) . . ?
B7 B10 B8 60.26(10) . . ?
B7 B10 B9 108.76(12) . . ?
B7 B10 H10 122.8(9) . . ?
B8 B10 B6 107.17(12) . . ?
B8 B10 H10 123.5(9) . . ?
B9 B10 B6 107.81(11) . . ?
B9 B10 B8 59.33(9) . . ?
B9 B10 H10 120.2(9) . . ?
C11A N1A H1A 105.7(12) . . ?
C13A N1A C11A 114.43(19) . . ?
C13A N1A C15A 111.28(18) . . ?
C13A N1A H1A 104.4(12) . . ?
C15A N1A C11A 112.25(17) . . ?
C15A N1A H1A 108.1(12) . . ?
N1A C11A H11A 109.0 . . ?
N1A C11A H11B 109.0 . . ?
H11A C11A H11B 107.8 . . ?
C12A C11A N1A 113.01(19) . . ?
C12A C11A H11A 109.0 . . ?
C12A C11A H11B 109.0 . . ?
C11A C12A H12A 109.5 . . ?
C11A C12A H12B 109.5 . . ?
C11A C12A H12C 109.5 . . ?
H12A C12A H12B 109.5 . . ?
H12A C12A H12C 109.5 . . ?
H12B C12A H12C 109.5 . . ?
N1A C13A H13A 108.4 . . ?
N1A C13A H13B 108.4 . . ?
H13A C13A H13B 107.5 . . ?
C14A C13A N1A 115.5(2) . . ?
C14A C13A H13A 108.4 . . ?
C14A C13A H13B 108.4 . . ?
C13A C14A H14A 109.5 . . ?
C13A C14A H14B 109.5 . . ?
C13A C14A H14C 109.5 . . ?
H14A C14A H14B 109.5 . . ?
H14A C14A H14C 109.5 . . ?
H14B C14A H14C 109.5 . . ?
N1A C15A H15A 108.8 . . ?
N1A C15A H15B 108.8 . . ?
N1A C15A C16A 113.8(2) . . ?
H15A C15A H15B 107.7 . . ?
C16A C15A H15A 108.8 . . ?
C16A C15A H15B 108.8 . . ?
C15A C16A H16A 109.5 . . ?
C15A C16A H16B 109.5 . . ?
C15A C16A H16C 109.5 . . ?
H16A C16A H16B 109.5 . . ?
H16A C16A H16C 109.5 . . ?
H16B C16A H16C 109.5 . . ?
C11B N1B H1B 103.0 . . ?
C13B N1B H1B 103.0 . . ?
C13B N1B C11B 111.5(16) . . ?
C15B N1B H1B 103.0 . . ?
C15B N1B C11B 116.7(13) . . ?
C15B N1B C13B 116.9(17) . . ?
N1B C11B H11C 107.9 . . ?
N1B C11B H11D 107.9 . . ?
H11C C11B H11D 107.2 . . ?
C12B C11B N1B 117.6(18) . . ?
C12B C11B H11C 107.9 . . ?
C12B C11B H11D 107.9 . . ?
C11B C12B H12D 109.5 . . ?
C11B C12B H12E 109.5 . . ?
C11B C12B H12F 109.5 . . ?
H12D C12B H12E 109.5 . . ?
H12D C12B H12F 109.5 . . ?
H12E C12B H12F 109.5 . . ?
N1B C13B H13C 108.6 . . ?
N1B C13B H13D 108.6 . . ?
H13C C13B H13D 107.6 . . ?
C14B C13B N1B 114.5(19) . . ?
C14B C13B H13C 108.6 . . ?
C14B C13B H13D 108.6 . . ?
C13B C14B H14D 109.5 . . ?
C13B C14B H14E 109.5 . . ?
C13B C14B H14F 109.5 . . ?
H14D C14B H14E 109.5 . . ?
H14D C14B H14F 109.5 . . ?
H14E C14B H14F 109.5 . . ?
N1B C15B H15C 108.8 . . ?
N1B C15B H15D 108.8 . . ?
N1B C15B C16B 113.7(18) . . ?
H15C C15B H15D 107.7 . . ?
C16B C15B H15C 108.8 . . ?
C16B C15B H15D 108.8 . . ?
C15B C16B H16D 109.5 . . ?
C15B C16B H16E 109.5 . . ?
C15B C16B H16F 109.5 . . ?
H16D C16B H16E 109.5 . . ?
H16D C16B H16F 109.5 . . ?
H16E C16B H16F 109.5 . . ?

loop_
_geom_bond_atom_site_label_1
_geom_bond_atom_site_label_2
_geom_bond_distance
_geom_bond_site_symmetry_2
_geom_bond_publ_flag
S1 C1 1.7134(14) . ?
C1 C2 2.0456(18) . ?
C1 B1 1.766(2) . ?
C1 B2 1.669(2) . ?
C1 B3 1.669(2) . ?
C1 B4 1.778(2) . ?
C2 C2 1.502(2) 7_565 ?
C2 B1 1.7242(19) . ?
C2 B4 1.7139(19) . ?
C2 B5 1.6685(18) . ?
C2 B9 1.6727(18) . ?
B1 H1 1.093(13) . ?
B1 B2 1.786(2) . ?
B1 B5 1.799(2) . ?
B1 B6 1.795(2) . ?
B2 H2 1.059(18) . ?
B2 B3 1.794(3) . ?
B2 B6 1.761(2) . ?
B2 B7 1.781(2) . ?
B3 H3 1.091(16) . ?
B3 B4 1.795(2) . ?
B3 B7 1.781(3) . ?
B3 B8 1.762(2) . ?
B4 H4 1.053(15) . ?
B4 B8 1.791(2) . ?
B4 B9 1.801(2) . ?
B5 H5 1.071(15) . ?
B5 B6 1.761(2) . ?
B5 B9 1.787(2) . ?
B5 B10 1.772(2) . ?
B6 H6 1.048(17) . ?
B6 B7 1.778(3) . ?
B6 B10 1.782(2) . ?
B7 H7 1.084(17) . ?
B7 B8 1.775(3) . ?
B7 B10 1.754(3) . ?
B8 H8 1.073(16) . ?
B8 B9 1.759(2) . ?
B8 B10 1.781(3) . ?
B9 H9 1.046(16) . ?
B9 B10 1.773(2) . ?
B10 H10 1.091(17) . ?
N1A C11A 1.508(2) . ?
N1A C13A 1.496(3) . ?
N1A C15A 1.498(3) . ?
N1A H1A 0.97(2) . ?
C11A H11A 0.9700 . ?
C11A H11B 0.9700 . ?
C11A C12A 1.501(4) . ?
C12A H12A 0.9600 . ?
C12A H12B 0.9600 . ?
C12A H12C 0.9600 . ?
C13A H13A 0.9700 . ?
C13A H13B 0.9700 . ?
C13A C14A 1.482(3) . ?
C14A H14A 0.9600 . ?
C14A H14B 0.9600 . ?
C14A H14C 0.9600 . ?
C15A H15A 0.9700 . ?
C15A H15B 0.9700 . ?
C15A C16A 1.498(5) . ?
C16A H16A 0.9600 . ?
C16A H16B 0.9600 . ?
C16A H16C 0.9600 . ?
N1B H1B 0.9800 . ?
N1B C11B 1.517(13) . ?
N1B C13B 1.506(13) . ?
N1B C15B 1.476(13) . ?
C11B H11C 0.9700 . ?
C11B H11D 0.9700 . ?
C11B C12B 1.466(14) . ?
C12B H12D 0.9600 . ?
C12B H12E 0.9600 . ?
C12B H12F 0.9600 . ?
C13B H13C 0.9700 . ?
C13B H13D 0.9700 . ?
C13B C14B 1.480(14) . ?
C14B H14D 0.9600 . ?
C14B H14E 0.9600 . ?
C14B H14F 0.9600 . ?
C15B H15C 0.9700 . ?
C15B H15D 0.9700 . ?
C15B C16B 1.501(15) . ?
C16B H16D 0.9600 . ?
C16B H16E 0.9600 . ?
C16B H16F 0.9600 . ?

loop_
_geom_hbond_atom_site_label_D
_geom_hbond_atom_site_label_H
_geom_hbond_atom_site_label_A
_geom_hbond_distance_DH
_geom_hbond_distance_HA
_geom_hbond_distance_DA
_geom_hbond_angle_DHA
_geom_hbond_site_symmetry_A
_geom_hbond_publ_flag
N1A H1A S1 0.97(2) 2.19(2) 3.161(2) 176.3(17) . yes
N1B H1B S1 0.98 2.26 3.23(2) 171.9 . yes

loop_
_geom_torsion_atom_site_label_1
_geom_torsion_atom_site_label_2
_geom_torsion_atom_site_label_3
_geom_torsion_atom_site_label_4
_geom_torsion
_geom_torsion_site_symmetry_1
_geom_torsion_site_symmetry_2
_geom_torsion_site_symmetry_3
_geom_torsion_site_symmetry_4
_geom_torsion_publ_flag
S1 C1 B1 C2 -110.21(10) . . . . ?
S1 C1 B1 B2 115.48(12) . . . . ?
S1 C1 B1 B5 -148.61(10) . . . . ?
S1 C1 B1 B6 149.27(10) . . . . ?
S1 C1 B2 B1 -107.71(12) . . . . ?
S1 C1 B2 B3 118.24(13) . . . . ?
S1 C1 B2 B6 -143.62(11) . . . . ?
S1 C1 B2 B7 152.14(11) . . . . ?
S1 C1 B3 B2 -114.79(13) . . . . ?
S1 C1 B3 B4 111.35(12) . . . . ?
S1 C1 B3 B7 -148.68(11) . . . . ?
S1 C1 B3 B8 147.27(11) . . . . ?
S1 C1 B4 C2 107.99(11) . . . . ?
S1 C1 B4 B3 -117.47(13) . . . . ?
S1 C1 B4 B8 -151.32(10) . . . . ?
S1 C1 B4 B9 146.75(10) . . . . ?
C1 C2 B1 B2 39.82(10) . . . . ?
C1 C2 B1 B5 137.12(10) . . . . ?
C1 C2 B1 B6 101.76(11) . . . . ?
C1 C2 B4 B3 -39.40(9) . . . . ?
C1 C2 B4 B8 -101.27(11) . . . . ?
C1 C2 B4 B9 -136.89(10) . . . . ?
C1 C2 B5 B1 -35.66(9) . . . . ?
C1 C2 B5 B6 1.35(13) . . . . ?
C1 C2 B5 B9 101.55(10) . . . . ?
C1 C2 B5 B10 65.12(12) . . . . ?
C1 C2 B9 B4 36.19(9) . . . . ?
C1 C2 B9 B5 -100.85(10) . . . . ?
C1 C2 B9 B8 -0.88(13) . . . . ?
C1 C2 B9 B10 -64.49(12) . . . . ?
C1 B1 B2 B3 38.85(10) . . . . ?
C1 B1 B2 B6 141.26(12) . . . . ?
C1 B1 B2 B7 101.25(13) . . . . ?
C1 B1 B5 C2 45.04(10) . . . . ?
C1 B1 B5 B6 -93.98(13) . . . . ?
C1 B1 B5 B9 8.46(14) . . . . ?
C1 B1 B5 B10 -54.02(14) . . . . ?
C1 B1 B6 B2 -32.58(10) . . . . ?
C1 B1 B6 B5 109.06(11) . . . . ?
C1 B1 B6 B7 7.44(14) . . . . ?
C1 B1 B6 B10 69.42(14) . . . . ?
C1 B2 B3 B4 41.06(10) . . . . ?
C1 B2 B3 B7 142.05(12) . . . . ?
C1 B2 B3 B8 104.29(12) . . . . ?
C1 B2 B6 B1 36.14(11) . . . . ?
C1 B2 B6 B5 0.78(17) . . . . ?
C1 B2 B6 B7 -98.78(13) . . . . ?
C1 B2 B6 B10 -63.32(15) . . . . ?
C1 B2 B7 B3 -32.99(11) . . . . ?
C1 B2 B7 B6 104.92(13) . . . . ?
C1 B2 B7 B8 4.46(16) . . . . ?
C1 B2 B7 B10 68.69(16) . . . . ?
C1 B3 B4 C2 46.84(10) . . . . ?
C1 B3 B4 B8 141.05(12) . . . . ?
C1 B3 B4 B9 107.42(11) . . . . ?
C1 B3 B7 B2 32.98(11) . . . . ?
C1 B3 B7 B6 -4.27(16) . . . . ?
C1 B3 B7 B8 -104.72(13) . . . . ?
C1 B3 B7 B10 -68.50(15) . . . . ?
C1 B3 B8 B4 -36.38(12) . . . . ?
C1 B3 B8 B7 98.80(14) . . . . ?
C1 B3 B8 B9 -0.99(18) . . . . ?
C1 B3 B8 B10 63.33(15) . . . . ?
C1 B4 B8 B3 32.52(10) . . . . ?
C1 B4 B8 B7 -7.45(14) . . . . ?
C1 B4 B8 B9 -109.34(11) . . . . ?
C1 B4 B8 B10 -69.63(13) . . . . ?
C1 B4 B9 C2 -45.28(10) . . . . ?
C1 B4 B9 B5 -8.82(14) . . . . ?
C1 B4 B9 B8 93.40(12) . . . . ?
C1 B4 B9 B10 53.47(14) . . . . ?
C2 C1 B1 B2 -134.31(11) . . . . ?
C2 C1 B1 B5 -38.40(9) . . . . ?
C2 C1 B1 B6 -100.52(11) . . . . ?
C2 C1 B2 B1 35.96(8) . . . . ?
C2 C1 B2 B3 -98.09(10) . . . . ?
C2 C1 B2 B6 0.05(14) . . . . ?
C2 C1 B2 B7 -64.19(13) . . . . ?
C2 C1 B3 B2 98.34(10) . . . . ?
C2 C1 B3 B4 -35.51(9) . . . . ?
C2 C1 B3 B7 64.45(12) . . . . ?
C2 C1 B3 B8 0.40(15) . . . . ?
C2 C1 B4 B3 134.54(11) . . . . ?
C2 C1 B4 B8 100.69(11) . . . . ?
C2 C1 B4 B9 38.76(9) . . . . ?
C2 C2 B1 C1 108.15(14) 7_565 . . . ?
C2 C2 B1 B2 147.97(13) 7_565 . . . ?
C2 C2 B1 B5 -114.73(15) 7_565 . . . ?
C2 C2 B1 B6 -150.09(14) 7_565 . . . ?
C2 C2 B4 C1 -107.90(14) 7_565 . . . ?
C2 C2 B4 B3 -147.30(14) 7_565 . . . ?
C2 C2 B4 B8 150.83(14) 7_565 . . . ?
C2 C2 B4 B9 115.20(16) 7_565 . . . ?
C2 C2 B5 B1 108.29(16) 7_565 . . . ?
C2 C2 B5 B6 145.29(15) 7_565 . . . ?
C2 C2 B5 B9 -114.51(17) 7_565 . . . ?
C2 C2 B5 B10 -150.94(15) 7_565 . . . ?
C2 C2 B9 B4 -109.20(16) 7_565 . . . ?
C2 C2 B9 B5 113.76(16) 7_565 . . . ?
C2 C2 B9 B8 -146.27(15) 7_565 . . . ?
C2 C2 B9 B10 150.12(15) 7_565 . . . ?
C2 B1 B2 C1 -47.16(10) . . . . ?
C2 B1 B2 B3 -8.31(15) . . . . ?
C2 B1 B2 B6 94.10(12) . . . . ?
C2 B1 B2 B7 54.09(15) . . . . ?
C2 B1 B5 B6 -139.02(12) . . . . ?
C2 B1 B5 B9 -36.57(9) . . . . ?
C2 B1 B5 B10 -99.05(12) . . . . ?
C2 B1 B6 B2 -107.26(12) . . . . ?
C2 B1 B6 B5 34.38(10) . . . . ?
C2 B1 B6 B7 -67.24(13) . . . . ?
C2 B1 B6 B10 -5.26(15) . . . . ?
C2 B4 B8 B3 107.07(12) . . . . ?
C2 B4 B8 B7 67.10(13) . . . . ?
C2 B4 B8 B9 -34.79(10) . . . . ?
C2 B4 B8 B10 4.93(14) . . . . ?
C2 B4 B9 B5 36.46(9) . . . . ?
C2 B4 B9 B8 138.68(12) . . . . ?
C2 B4 B9 B10 98.75(12) . . . . ?
C2 B5 B6 B1 -36.55(10) . . . . ?
C2 B5 B6 B2 -1.39(16) . . . . ?
C2 B5 B6 B7 63.01(14) . . . . ?
C2 B5 B6 B10 98.69(12) . . . . ?
C2 B5 B9 B4 -37.13(9) . . . . ?
C2 B5 B9 B8 -100.22(11) . . . . ?
C2 B5 B9 B10 -138.71(12) . . . . ?
C2 B5 B10 B6 -102.35(12) . . . . ?
C2 B5 B10 B7 -65.97(15) . . . . ?
C2 B5 B10 B8 -2.28(15) . . . . ?
C2 B5 B10 B9 35.56(10) . . . . ?
C2 B9 B10 B5 -35.41(10) . . . . ?
C2 B9 B10 B6 1.88(15) . . . . ?
C2 B9 B10 B7 65.81(14) . . . . ?
C2 B9 B10 B8 101.67(11) . . . . ?
B1 C1 B2 B3 -134.05(11) . . . . ?
B1 C1 B2 B6 -35.91(11) . . . . ?
B1 C1 B2 B7 -100.15(13) . . . . ?
B1 C1 B3 B2 43.25(11) . . . . ?
B1 C1 B3 B4 -90.61(11) . . . . ?
B1 C1 B3 B7 9.36(15) . . . . ?
B1 C1 B3 B8 -54.70(16) . . . . ?
B1 C1 B4 C2 -25.59(9) . . . . ?
B1 C1 B4 B3 108.95(11) . . . . ?
B1 C1 B4 B8 75.10(12) . . . . ?
B1 C1 B4 B9 13.17(13) . . . . ?
B1 C2 B4 C1 26.73(9) . . . . ?
B1 C2 B4 B3 -12.67(13) . . . . ?
B1 C2 B4 B8 -74.54(12) . . . . ?
B1 C2 B4 B9 -110.17(10) . . . . ?
B1 C2 B5 B6 37.01(11) . . . . ?
B1 C2 B5 B9 137.20(11) . . . . ?
B1 C2 B5 B10 100.78(12) . . . . ?
B1 C2 B9 B4 95.02(11) . . . . ?
B1 C2 B9 B5 -42.03(11) . . . . ?
B1 C2 B9 B8 57.95(14) . . . . ?
B1 C2 B9 B10 -5.66(14) . . . . ?
B1 B2 B3 C1 -40.76(10) . . . . ?
B1 B2 B3 B4 0.30(14) . . . . ?
B1 B2 B3 B7 101.29(12) . . . . ?
B1 B2 B3 B8 63.53(14) . . . . ?
B1 B2 B6 B5 -35.37(11) . . . . ?
B1 B2 B6 B7 -134.93(12) . . . . ?
B1 B2 B6 B10 -99.47(12) . . . . ?
B1 B2 B7 B3 -97.64(12) . . . . ?
B1 B2 B7 B6 40.27(11) . . . . ?
B1 B2 B7 B8 -60.19(15) . . . . ?
B1 B2 B7 B10 4.04(17) . . . . ?
B1 B5 B6 B2 35.16(11) . . . . ?
B1 B5 B6 B7 99.56(12) . . . . ?
B1 B5 B6 B10 135.24(12) . . . . ?
B1 B5 B9 C2 37.36(9) . . . . ?
B1 B5 B9 B4 0.23(13) . . . . ?
B1 B5 B9 B8 -62.86(13) . . . . ?
B1 B5 B9 B10 -101.35(12) . . . . ?
B1 B5 B10 B6 -39.94(11) . . . . ?
B1 B5 B10 B7 -3.56(15) . . . . ?
B1 B5 B10 B8 60.13(14) . . . . ?
B1 B5 B10 B9 97.97(11) . . . . ?
B1 B6 B7 B2 -39.95(11) . . . . ?
B1 B6 B7 B3 -2.20(16) . . . . ?
B1 B6 B7 B8 60.47(15) . . . . ?
B1 B6 B7 B10 100.14(12) . . . . ?
B1 B6 B10 B5 40.01(11) . . . . ?
B1 B6 B10 B7 -99.68(13) . . . . ?
B1 B6 B10 B8 -60.32(15) . . . . ?
B1 B6 B10 B9 2.19(16) . . . . ?
B2 C1 B1 C2 134.31(11) . . . . ?
B2 C1 B1 B5 95.91(12) . . . . ?
B2 C1 B1 B6 33.79(11) . . . . ?
B2 C1 B3 B4 -133.86(11) . . . . ?
B2 C1 B3 B7 -33.89(12) . . . . ?
B2 C1 B3 B8 -97.95(14) . . . . ?
B2 C1 B4 C2 -89.97(11) . . . . ?
B2 C1 B4 B3 44.57(12) . . . . ?
B2 C1 B4 B8 10.72(14) . . . . ?
B2 C1 B4 B9 -51.21(15) . . . . ?
B2 B1 B5 C2 105.09(12) . . . . ?
B2 B1 B5 B6 -33.93(11) . . . . ?
B2 B1 B5 B9 68.52(13) . . . . ?
B2 B1 B5 B10 6.04(14) . . . . ?
B2 B1 B6 B5 141.64(12) . . . . ?
B2 B1 B6 B7 40.03(11) . . . . ?
B2 B1 B6 B10 102.00(14) . . . . ?
B2 B3 B4 C1 -39.01(10) . . . . ?
B2 B3 B4 C2 7.83(15) . . . . ?
B2 B3 B4 B8 102.04(13) . . . . ?
B2 B3 B4 B9 68.41(13) . . . . ?
B2 B3 B7 B6 -37.24(11) . . . . ?
B2 B3 B7 B8 -137.69(12) . . . . ?
B2 B3 B7 B10 -101.48(13) . . . . ?
B2 B3 B8 B4 -97.58(12) . . . . ?
B2 B3 B8 B7 37.60(11) . . . . ?
B2 B3 B8 B9 -62.19(15) . . . . ?
B2 B3 B8 B10 2.13(15) . . . . ?
B2 B6 B7 B3 37.75(11) . . . . ?
B2 B6 B7 B8 100.43(13) . . . . ?
B2 B6 B7 B10 140.09(12) . . . . ?
B2 B6 B10 B5 103.63(12) . . . . ?
B2 B6 B10 B7 -36.05(12) . . . . ?
B2 B6 B10 B8 3.31(15) . . . . ?
B2 B6 B10 B9 65.82(15) . . . . ?
B2 B7 B8 B3 -37.92(11) . . . . ?
B2 B7 B8 B4 2.14(16) . . . . ?
B2 B7 B8 B9 66.52(15) . . . . ?
B2 B7 B8 B10 102.23(13) . . . . ?
B2 B7 B10 B5 -0.28(17) . . . . ?
B2 B7 B10 B6 35.69(12) . . . . ?
B2 B7 B10 B8 -100.06(13) . . . . ?
B2 B7 B10 B9 -64.59(16) . . . . ?
B3 C1 B1 C2 89.90(11) . . . . ?
B3 C1 B1 B2 -44.40(11) . . . . ?
B3 C1 B1 B5 51.50(15) . . . . ?
B3 C1 B1 B6 -10.62(14) . . . . ?
B3 C1 B2 B1 134.05(11) . . . . ?
B3 C1 B2 B6 98.14(13) . . . . ?
B3 C1 B2 B7 33.90(12) . . . . ?
B3 C1 B4 C2 -134.54(11) . . . . ?
B3 C1 B4 B8 -33.85(11) . . . . ?
B3 C1 B4 B9 -95.78(13) . . . . ?
B3 B2 B6 B1 97.45(12) . . . . ?
B3 B2 B6 B5 62.08(15) . . . . ?
B3 B2 B6 B7 -37.48(11) . . . . ?
B3 B2 B6 B10 -2.02(15) . . . . ?
B3 B2 B7 B6 137.91(12) . . . . ?
B3 B2 B7 B8 37.45(11) . . . . ?
B3 B2 B7 B10 101.68(13) . . . . ?
B3 B4 B8 B7 -39.97(11) . . . . ?
B3 B4 B8 B9 -141.86(12) . . . . ?
B3 B4 B8 B10 -102.14(13) . . . . ?
B3 B4 B9 C2 -104.96(11) . . . . ?
B3 B4 B9 B5 -68.50(13) . . . . ?
B3 B4 B9 B8 33.72(11) . . . . ?
B3 B4 B9 B10 -6.21(14) . . . . ?
B3 B7 B8 B4 40.06(11) . . . . ?
B3 B7 B8 B9 104.44(12) . . . . ?
B3 B7 B8 B10 140.16(12) . . . . ?
B3 B7 B10 B5 64.08(16) . . . . ?
B3 B7 B10 B6 100.05(13) . . . . ?
B3 B7 B10 B8 -35.70(11) . . . . ?
B3 B7 B10 B9 -0.23(16) . . . . ?
B3 B8 B9 C2 1.18(16) . . . . ?
B3 B8 B9 B4 -35.28(12) . . . . ?
B3 B8 B9 B5 61.88(15) . . . . ?
B3 B8 B9 B10 99.97(14) . . . . ?
B3 B8 B10 B5 -65.84(14) . . . . ?
B3 B8 B10 B6 -3.35(15) . . . . ?
B3 B8 B10 B7 36.05(11) . . . . ?
B3 B8 B10 B9 -104.24(12) . . . . ?
B4 C1 B1 C2 25.42(9) . . . . ?
B4 C1 B1 B2 -108.89(11) . . . . ?
B4 C1 B1 B5 -12.98(13) . . . . ?
B4 C1 B1 B6 -75.10(12) . . . . ?
B4 C1 B2 B1 90.60(11) . . . . ?
B4 C1 B2 B3 -43.45(11) . . . . ?
B4 C1 B2 B6 54.69(15) . . . . ?
B4 C1 B2 B7 -9.55(15) . . . . ?
B4 C1 B3 B2 133.86(11) . . . . ?
B4 C1 B3 B7 99.97(12) . . . . ?
B4 C1 B3 B8 35.91(12) . . . . ?
B4 C2 B1 C1 -26.91(9) . . . . ?
B4 C2 B1 B2 12.92(13) . . . . ?
B4 C2 B1 B5 110.21(11) . . . . ?
B4 C2 B1 B6 74.86(12) . . . . ?
B4 C2 B5 B1 -94.92(11) . . . . ?
B4 C2 B5 B6 -57.91(14) . . . . ?
B4 C2 B5 B9 42.29(11) . . . . ?
B4 C2 B5 B10 5.86(15) . . . . ?
B4 C2 B9 B5 -137.05(11) . . . . ?
B4 C2 B9 B8 -37.08(11) . . . . ?
B4 C2 B9 B10 -100.68(12) . . . . ?
B4 B3 B7 B2 97.85(12) . . . . ?
B4 B3 B7 B6 60.61(15) . . . . ?
B4 B3 B7 B8 -39.85(11) . . . . ?
B4 B3 B7 B10 -3.63(16) . . . . ?
B4 B3 B8 B7 135.18(12) . . . . ?
B4 B3 B8 B9 35.39(11) . . . . ?
B4 B3 B8 B10 99.71(12) . . . . ?
B4 B8 B9 C2 36.46(10) . . . . ?
B4 B8 B9 B5 97.15(11) . . . . ?
B4 B8 B9 B10 135.25(12) . . . . ?
B4 B8 B10 B5 -1.73(15) . . . . ?
B4 B8 B10 B6 60.77(14) . . . . ?
B4 B8 B10 B7 100.17(12) . . . . ?
B4 B8 B10 B9 -40.12(10) . . . . ?
B4 B9 B10 B5 -97.24(11) . . . . ?
B4 B9 B10 B6 -59.94(14) . . . . ?
B4 B9 B10 B7 3.99(15) . . . . ?
B4 B9 B10 B8 39.85(10) . . . . ?
B5 C2 B1 C1 -137.12(10) . . . . ?
B5 C2 B1 B2 -97.29(12) . . . . ?
B5 C2 B1 B6 -35.35(11) . . . . ?
B5 C2 B4 C1 94.41(11) . . . . ?
B5 C2 B4 B3 55.01(14) . . . . ?
B5 C2 B4 B8 -6.86(14) . . . . ?
B5 C2 B4 B9 -42.48(11) . . . . ?
B5 C2 B9 B4 137.05(11) . . . . ?
B5 C2 B9 B8 99.97(12) . . . . ?
B5 C2 B9 B10 36.37(11) . . . . ?
B5 B1 B2 C1 -107.43(11) . . . . ?
B5 B1 B2 B3 -68.58(13) . . . . ?
B5 B1 B2 B6 33.82(11) . . . . ?
B5 B1 B2 B7 -6.18(15) . . . . ?
B5 B1 B6 B2 -141.64(12) . . . . ?
B5 B1 B6 B7 -101.62(13) . . . . ?
B5 B1 B6 B10 -39.64(11) . . . . ?
B5 B6 B7 B2 -103.98(12) . . . . ?
B5 B6 B7 B3 -66.23(14) . . . . ?
B5 B6 B7 B8 -3.56(15) . . . . ?
B5 B6 B7 B10 36.11(11) . . . . ?
B5 B6 B10 B7 -139.69(12) . . . . ?
B5 B6 B10 B8 -100.33(12) . . . . ?
B5 B6 B10 B9 -37.81(11) . . . . ?
B5 B9 B10 B6 37.30(11) . . . . ?
B5 B9 B10 B7 101.22(13) . . . . ?
B5 B9 B10 B8 137.09(12) . . . . ?
B6 B1 B2 C1 -141.26(12) . . . . ?
B6 B1 B2 B3 -102.41(13) . . . . ?
B6 B1 B2 B7 -40.00(12) . . . . ?
B6 B1 B5 C2 139.02(12) . . . . ?
B6 B1 B5 B9 102.45(12) . . . . ?
B6 B1 B5 B10 39.97(11) . . . . ?
B6 B2 B3 C1 -104.36(12) . . . . ?
B6 B2 B3 B4 -63.30(14) . . . . ?
B6 B2 B3 B7 37.69(11) . . . . ?
B6 B2 B3 B8 -0.06(15) . . . . ?
B6 B2 B7 B3 -137.91(12) . . . . ?
B6 B2 B7 B8 -100.46(13) . . . . ?
B6 B2 B7 B10 -36.23(12) . . . . ?
B6 B5 B9 C2 100.81(11) . . . . ?
B6 B5 B9 B4 63.68(13) . . . . ?
B6 B5 B9 B8 0.58(14) . . . . ?
B6 B5 B9 B10 -37.90(11) . . . . ?
B6 B5 B10 B7 36.39(12) . . . . ?
B6 B5 B10 B8 100.07(13) . . . . ?
B6 B5 B10 B9 137.91(12) . . . . ?
B6 B7 B8 B3 -100.50(12) . . . . ?
B6 B7 B8 B4 -60.45(15) . . . . ?
B6 B7 B8 B9 3.94(16) . . . . ?
B6 B7 B8 B10 39.65(11) . . . . ?
B6 B7 B10 B5 -35.97(11) . . . . ?
B6 B7 B10 B8 -135.75(12) . . . . ?
B6 B7 B10 B9 -100.28(12) . . . . ?
B7 B2 B3 C1 -142.05(12) . . . . ?
B7 B2 B3 B4 -100.99(12) . . . . ?
B7 B2 B3 B8 -37.76(11) . . . . ?
B7 B2 B6 B1 134.93(12) . . . . ?
B7 B2 B6 B5 99.56(14) . . . . ?
B7 B2 B6 B10 35.46(11) . . . . ?
B7 B3 B4 C1 -101.38(13) . . . . ?
B7 B3 B4 C2 -54.54(14) . . . . ?
B7 B3 B4 B8 39.68(11) . . . . ?
B7 B3 B4 B9 6.04(15) . . . . ?
B7 B3 B8 B4 -135.18(12) . . . . ?
B7 B3 B8 B9 -99.79(14) . . . . ?
B7 B3 B8 B10 -35.47(11) . . . . ?
B7 B6 B10 B5 139.69(12) . . . . ?
B7 B6 B10 B8 39.36(11) . . . . ?
B7 B6 B10 B9 101.88(13) . . . . ?
B7 B8 B9 C2 -63.50(14) . . . . ?
B7 B8 B9 B4 -99.95(12) . . . . ?
B7 B8 B9 B5 -2.80(15) . . . . ?
B7 B8 B9 B10 35.29(11) . . . . ?
B7 B8 B10 B5 -101.90(13) . . . . ?
B7 B8 B10 B6 -39.41(11) . . . . ?
B7 B8 B10 B9 -140.29(12) . . . . ?
B8 B3 B4 C1 -141.05(12) . . . . ?
B8 B3 B4 C2 -94.21(12) . . . . ?
B8 B3 B4 B9 -33.63(11) . . . . ?
B8 B3 B7 B2 137.69(12) . . . . ?
B8 B3 B7 B6 100.45(13) . . . . ?
B8 B3 B7 B10 36.21(12) . . . . ?
B8 B4 B9 C2 -138.68(12) . . . . ?
B8 B4 B9 B5 -102.22(12) . . . . ?
B8 B4 B9 B10 -39.93(11) . . . . ?
B8 B7 B10 B5 99.77(12) . . . . ?
B8 B7 B10 B6 135.75(12) . . . . ?
B8 B7 B10 B9 35.47(11) . . . . ?
B8 B9 B10 B5 -137.09(12) . . . . ?
B8 B9 B10 B6 -99.79(13) . . . . ?
B8 B9 B10 B7 -35.86(12) . . . . ?
B9 C2 B1 C1 -94.81(11) . . . . ?
B9 C2 B1 B2 -54.99(14) . . . . ?
B9 C2 B1 B5 42.31(11) . . . . ?
B9 C2 B1 B6 6.95(14) . . . . ?
B9 C2 B4 C1 136.89(10) . . . . ?
B9 C2 B4 B3 97.50(12) . . . . ?
B9 C2 B4 B8 35.62(10) . . . . ?
B9 C2 B5 B1 -137.20(11) . . . . ?
B9 C2 B5 B6 -100.20(12) . . . . ?
B9 C2 B5 B10 -36.43(11) . . . . ?
B9 B4 B8 B3 141.86(12) . . . . ?
B9 B4 B8 B7 101.89(13) . . . . ?
B9 B4 B8 B10 39.72(11) . . . . ?
B9 B5 B6 B1 -97.71(11) . . . . ?
B9 B5 B6 B2 -62.55(14) . . . . ?
B9 B5 B6 B7 1.85(14) . . . . ?
B9 B5 B6 B10 37.53(10) . . . . ?
B9 B5 B10 B6 -137.91(12) . . . . ?
B9 B5 B10 B7 -101.52(13) . . . . ?
B9 B5 B10 B8 -37.84(11) . . . . ?
B9 B8 B10 B5 38.40(11) . . . . ?
B9 B8 B10 B6 100.89(12) . . . . ?
B9 B8 B10 B7 140.29(12) . . . . ?
B10 B5 B6 B1 -135.24(12) . . . . ?
B10 B5 B6 B2 -100.08(14) . . . . ?
B10 B5 B6 B7 -35.68(11) . . . . ?
B10 B5 B9 C2 138.71(12) . . . . ?
B10 B5 B9 B4 101.58(12) . . . . ?
B10 B5 B9 B8 38.49(11) . . . . ?
B10 B6 B7 B2 -140.09(12) . . . . ?
B10 B6 B7 B3 -102.34(13) . . . . ?
B10 B6 B7 B8 -39.67(11) . . . . ?
B10 B7 B8 B3 -140.16(12) . . . . ?
B10 B7 B8 B4 -100.10(12) . . . . ?
B10 B7 B8 B9 -35.71(11) . . . . ?
B10 B8 B9 C2 -98.79(12) . . . . ?
B10 B8 B9 B4 -135.25(12) . . . . ?
B10 B8 B9 B5 -38.09(10) . . . . ?
C11A N1A C13A C14A 63.8(3) . . . . ?
C11A N1A C15A C16A 57.4(3) . . . . ?
C13A N1A C11A C12A 57.4(3) . . . . ?
C13A N1A C15A C16A -172.9(2) . . . . ?
C15A N1A C11A C12A -174.6(2) . . . . ?
C15A N1A C13A C14A -64.7(3) . . . . ?
C11B N1B C13B C14B 64(3) . . . . ?
C11B N1B C15B C16B 177(2) . . . . ?
C13B N1B C11B C12B -161(3) . . . . ?
C13B N1B C15B C16B -47(3) . . . . ?
C15B N1B C11B C12B -23(3) . . . . ?
C15B N1B C13B C14B -74(3) . . . . ?
